data_4120607
loop_
_publ_author_name
'Hadlington, Terrance J.'
'Hermann, Markus'
'Frenking, Gernot'
'Jones, Cameron'

_publ_section_title
;
 Low Coordinate Germanium(II) and Tin(II) Hydride Complexes: Efficient
 Catalysts for the Hydroboration of Carbonyl Compounds.
;
_journal_issue 8
_journal_name_full 'Journal of the American Chemical Society'
_journal_page_first 3028
_journal_paper_doi 10.1021/ja5006477
_journal_volume 136
_journal_year 2014
_chemical_formula_sum 'C58 H75 Ge N O2 Si'
_chemical_formula_weight 918.87
_chemical_name_systematic
; 
 ? 
;
_space_group_IT_number 2
_symmetry_cell_setting triclinic
_symmetry_space_group_name_Hall '-P 1'
_symmetry_space_group_name_H-M 'P -1'
_atom_sites_solution_hydrogens geom
_atom_sites_solution_primary direct
_atom_sites_solution_secondary difmap
_audit_creation_method SHELXL-97
_cell_angle_alpha 95.982(2)
_cell_angle_beta 103.950(2)
_cell_angle_gamma 96.870(2)
_cell_formula_units_Z 2
_cell_length_a 10.1666(4)
_cell_length_b 13.8647(6)
_cell_length_c 19.1051(8)
_cell_measurement_temperature 123(2)
_cell_volume 2569.95(19)
_computing_structure_refinement 'SHELXL-97 (Sheldrick, 1997)'
_computing_structure_solution 'SHELXS-97 (Sheldrick, 1990)'
_diffrn_ambient_temperature 123(2)
_diffrn_measured_fraction_theta_full 0.996
_diffrn_measured_fraction_theta_max 0.996
_diffrn_measurement_device_type 'Bruker Apex X8'
_diffrn_radiation_monochromator graphite
_diffrn_radiation_source 'fine-focus sealed tube'
_diffrn_radiation_type MoK\a
_diffrn_radiation_wavelength 0.71073
_diffrn_reflns_av_R_equivalents 0.0380
_diffrn_reflns_av_sigmaI/netI 0.0506
_diffrn_reflns_limit_h_max 12
_diffrn_reflns_limit_h_min -8
_diffrn_reflns_limit_k_max 17
_diffrn_reflns_limit_k_min -17
_diffrn_reflns_limit_l_max 21
_diffrn_reflns_limit_l_min -23
_diffrn_reflns_number 31075
_diffrn_reflns_theta_full 26.00
_diffrn_reflns_theta_max 26.00
_diffrn_reflns_theta_min 3.03
_exptl_absorpt_coefficient_mu 0.661
_exptl_absorpt_correction_T_max 0.936
_exptl_absorpt_correction_T_min 0.820
_exptl_absorpt_correction_type multi-scan
_exptl_absorpt_process_details 'Sortav (Blessing)'
_exptl_crystal_colour colorless
_exptl_crystal_density_diffrn 1.187
_exptl_crystal_density_method 'not measured'
_exptl_crystal_description block
_exptl_crystal_F_000 984
_exptl_crystal_size_max 0.30
_exptl_crystal_size_mid 0.20
_exptl_crystal_size_min 0.10
_refine_diff_density_max 1.157
_refine_diff_density_min -0.638
_refine_diff_density_rms 0.073
_refine_ls_extinction_method none
_refine_ls_goodness_of_fit_ref 1.051
_refine_ls_hydrogen_treatment constr
_refine_ls_matrix_type full
_refine_ls_number_parameters 549
_refine_ls_number_reflns 10057
_refine_ls_number_restraints 5
_refine_ls_restrained_S_all 1.063
_refine_ls_R_factor_all 0.0627
_refine_ls_R_factor_gt 0.0483
_refine_ls_shift/su_max 0.002
_refine_ls_shift/su_mean 0.000
_refine_ls_structure_factor_coef Fsqd
_refine_ls_weighting_details 'calc w=1/[\s^2^(Fo^2^)+(0.0645P)^2^+2.4287P] where P=(Fo^2^+2Fc^2^)/3'
_refine_ls_weighting_scheme calc
_refine_ls_wR_factor_gt 0.1237
_refine_ls_wR_factor_ref 0.1315
_reflns_number_gt 8189
_reflns_number_total 10057
_reflns_threshold_expression >2sigma(I)
_cod_data_source_file ja5006477_si_004.cif
_cod_data_source_block cj1057
_cod_original_cell_volume 2569.94(18)
_cod_original_sg_symbol_H-M P-1
_cod_database_code 4120607

loop_
_symmetry_equiv_pos_as_xyz
'x, y, z'
'-x, -y, -z'

loop_
_atom_site_label
_atom_site_type_symbol
_atom_site_fract_x
_atom_site_fract_y
_atom_site_fract_z
_atom_site_U_iso_or_equiv
_atom_site_adp_type
_atom_site_occupancy
_atom_site_symmetry_multiplicity
_atom_site_calc_flag
_atom_site_refinement_flags
Ge1 Ge 0.98628(3) 0.90247(2) 0.694002(15) 0.01680(10) Uani 1 1 d .
Si1 Si 0.64493(7) 0.83377(5) 0.65518(4) 0.01338(16) Uani 1 1 d .
N1 N 0.8068(2) 0.90375(15) 0.70319(11) 0.0138(4) Uani 1 1 d .
O1 O 0.94354(18) 0.82493(14) 0.60685(10) 0.0218(4) Uani 1 1 d .
C30 C 0.9559(3) 1.11602(19) 0.67569(15) 0.0172(6) Uani 1 1 d .
C42 C 0.6767(3) 0.70557(19) 0.62702(15) 0.0184(6) Uani 1 1 d .
H42 H 0.7510 0.7144 0.6011 0.022 Uiso 1 1 calc R
C5 C 0.7827(3) 1.13925(19) 0.81166(14) 0.0167(6) Uani 1 1 d .
H5 H 0.7787 1.2059 0.8051 0.020 Uiso 1 1 calc R
C11 C 0.8095(3) 0.81067(19) 0.91375(14) 0.0178(6) Uani 1 1 d .
C23 C 0.8099(3) 1.10952(19) 0.68311(14) 0.0150(5) Uani 1 1 d .
H23 H 0.7538 1.0574 0.6435 0.018 Uiso 1 1 calc R
C1 C 0.8058(2) 0.97552(18) 0.76381(13) 0.0130(5) Uani 1 1 d .
C38 C 0.4637(3) 0.9330(2) 0.72270(16) 0.0224(6) Uani 1 1 d .
H38A H 0.4081 0.9396 0.6743 0.034 Uiso 1 1 calc R
H38B H 0.5368 0.9894 0.7396 0.034 Uiso 1 1 calc R
H38C H 0.4055 0.9306 0.7568 0.034 Uiso 1 1 calc R
C36 C 0.5271(3) 0.8384(2) 0.71871(14) 0.0176(6) Uani 1 1 d .
H36 H 0.5862 0.8373 0.7686 0.021 Uiso 1 1 calc R
C39 C 0.5670(3) 0.89129(19) 0.57170(14) 0.0161(5) Uani 1 1 d .
H39 H 0.5696 0.9622 0.5893 0.019 Uiso 1 1 calc R
C2 C 0.8133(2) 0.94786(19) 0.83368(14) 0.0145(5) Uani 1 1 d .
C4 C 0.7725(3) 1.10959(19) 0.87749(14) 0.0173(6) Uani 1 1 d .
C41 C 0.6538(3) 0.8890(2) 0.51647(15) 0.0220(6) Uani 1 1 d .
H41A H 0.6484 0.8212 0.4942 0.033 Uiso 1 1 calc R
H41B H 0.7494 0.9155 0.5413 0.033 Uiso 1 1 calc R
H41C H 0.6192 0.9288 0.4785 0.033 Uiso 1 1 calc R
C6 C 0.7986(2) 1.07378(19) 0.75474(14) 0.0139(5) Uani 1 1 d .
C37 C 0.4150(3) 0.7487(2) 0.70376(16) 0.0244(6) Uani 1 1 d .
H37A H 0.3573 0.7565 0.7377 0.037 Uiso 1 1 calc R
H37B H 0.4577 0.6894 0.7104 0.037 Uiso 1 1 calc R
H37C H 0.3585 0.7429 0.6537 0.037 Uiso 1 1 calc R
C40 C 0.4166(3) 0.8517(2) 0.53293(15) 0.0219(6) Uani 1 1 d .
H40A H 0.3825 0.8931 0.4961 0.033 Uiso 1 1 calc R
H40B H 0.3616 0.8522 0.5686 0.033 Uiso 1 1 calc R
H40C H 0.4098 0.7843 0.5094 0.033 Uiso 1 1 calc R
C10 C 0.8569(3) 0.84964(19) 0.85063(14) 0.0155(5) Uani 1 1 d .
H10 H 0.8129 0.8009 0.8063 0.019 Uiso 1 1 calc R
C43 C 0.5563(3) 0.6380(2) 0.57211(16) 0.0267(7) Uani 1 1 d .
H43A H 0.5853 0.5751 0.5591 0.040 Uiso 1 1 calc R
H43B H 0.5281 0.6691 0.5282 0.040 Uiso 1 1 calc R
H43C H 0.4791 0.6269 0.5941 0.040 Uiso 1 1 calc R
C44 C 0.7338(3) 0.6518(2) 0.69077(16) 0.0256(6) Uani 1 1 d .
H44A H 0.6652 0.6403 0.7184 0.038 Uiso 1 1 calc R
H44B H 0.8169 0.6917 0.7226 0.038 Uiso 1 1 calc R
H44C H 0.7560 0.5888 0.6722 0.038 Uiso 1 1 calc R
C17 C 1.0125(3) 0.8551(2) 0.86207(14) 0.0184(6) Uani 1 1 d .
C3 C 0.7922(3) 1.01457(19) 0.88793(14) 0.0164(5) Uani 1 1 d .
H3 H 0.7913 0.9942 0.9338 0.020 Uiso 1 1 calc R
C18 C 1.0683(3) 0.7707(2) 0.84896(16) 0.0248(6) Uani 1 1 d .
H18 H 1.0099 0.7094 0.8343 0.030 Uiso 1 1 calc R
C24 C 0.7491(3) 1.20299(19) 0.66993(14) 0.0162(5) Uani 1 1 d .
C45 C 1.0554(3) 0.8022(2) 0.57918(16) 0.0228(6) Uani 1 1 d .
H45A H 1.1392 0.8473 0.6066 0.027 Uiso 1 1 calc R
H45B H 1.0371 0.8130 0.5275 0.027 Uiso 1 1 calc R
C16 C 0.6827(3) 0.7522(2) 0.90016(17) 0.0308(7) Uani 1 1 d .
H16 H 0.6268 0.7364 0.8517 0.037 Uiso 1 1 calc R
C31 C 0.9795(3) 1.0882(2) 0.60819(16) 0.0227(6) Uani 1 1 d .
H31 H 0.9037 1.0679 0.5670 0.027 Uiso 1 1 calc R
C29 C 0.8221(3) 1.2874(2) 0.65647(16) 0.0220(6) Uani 1 1 d .
H29 H 0.9154 1.2884 0.6560 0.026 Uiso 1 1 calc R
C25 C 0.6117(3) 1.2044(2) 0.66929(15) 0.0204(6) Uani 1 1 d .
H25 H 0.5589 1.1471 0.6772 0.024 Uiso 1 1 calc R
C26 C 0.5511(3) 1.2866(2) 0.65745(16) 0.0249(6) Uani 1 1 d .
H26 H 0.4578 1.2862 0.6579 0.030 Uiso 1 1 calc R
C47 C 1.1354(3) 0.6484(2) 0.53440(16) 0.0227(6) Uani 1 1 d .
H47 H 1.1530 0.6799 0.4950 0.027 Uiso 1 1 calc R
C12 C 0.8896(3) 0.8295(2) 0.98451(16) 0.0260(7) Uani 1 1 d .
H12 H 0.9775 0.8680 0.9948 0.031 Uiso 1 1 calc R
C46 C 1.0800(3) 0.6977(2) 0.58472(15) 0.0207(6) Uani 1 1 d .
C22 C 1.1009(3) 0.9434(2) 0.88498(15) 0.0226(6) Uani 1 1 d .
H22 H 1.0651 1.0022 0.8948 0.027 Uiso 1 1 calc R
C13 C 0.8443(4) 0.7936(2) 1.04037(17) 0.0330(7) Uani 1 1 d .
H13 H 0.9012 0.8077 1.0887 0.040 Uiso 1 1 calc R
C28 C 0.7604(3) 1.3699(2) 0.64380(17) 0.0291(7) Uani 1 1 d .
H28 H 0.8116 1.4267 0.6343 0.035 Uiso 1 1 calc R
C35 C 1.0686(3) 1.1491(2) 0.73420(17) 0.0268(7) Uani 1 1 d .
H35 H 1.0551 1.1707 0.7804 0.032 Uiso 1 1 calc R
C48 C 1.1657(3) 0.5541(2) 0.54038(16) 0.0254(7) Uani 1 1 d .
H48 H 1.2047 0.5220 0.5057 0.030 Uiso 1 1 calc R
C27 C 0.6258(3) 1.3701(2) 0.64488(17) 0.0287(7) Uani 1 1 d .
H27 H 0.5844 1.4273 0.6370 0.034 Uiso 1 1 calc R
C49 C 1.1391(3) 0.5076(2) 0.59631(17) 0.0273(7) Uani 1 1 d .
C51 C 1.0552(3) 0.6499(2) 0.64126(16) 0.0258(7) Uani 1 1 d .
H51 H 1.0184 0.6825 0.6767 0.031 Uiso 1 1 calc R
C50 C 1.0832(3) 0.5556(2) 0.64701(17) 0.0301(7) Uani 1 1 d .
H50 H 1.0642 0.5234 0.6858 0.036 Uiso 1 1 calc R
C7 C 0.7309(3) 1.1739(2) 0.93502(16) 0.0256(7) Uani 1 1 d .
H7 H 0.7792 1.1571 0.9833 0.031 Uiso 1 1 calc R
C19 C 1.2079(3) 0.7745(3) 0.85688(17) 0.0332(8) Uani 1 1 d .
H19 H 1.2442 0.7161 0.8470 0.040 Uiso 1 1 calc R
C14 C 0.7176(4) 0.7375(3) 1.02697(18) 0.0367(8) Uani 1 1 d .
H14 H 0.6861 0.7133 1.0657 0.044 Uiso 1 1 calc R
C21 C 1.2411(3) 0.9465(3) 0.89363(16) 0.0308(7) Uani 1 1 d .
H21 H 1.3006 1.0072 0.9098 0.037 Uiso 1 1 calc R
C20 C 1.2941(3) 0.8622(3) 0.87884(17) 0.0334(8) Uani 1 1 d .
H20 H 1.3897 0.8647 0.8838 0.040 Uiso 1 1 calc R
C34 C 1.2013(3) 1.1510(2) 0.7261(2) 0.0360(8) Uani 1 1 d .
H34 H 1.2777 1.1735 0.7667 0.043 Uiso 1 1 calc R
C33 C 1.2213(3) 1.1199(2) 0.6589(2) 0.0358(8) Uani 1 1 d .
H33 H 1.3118 1.1196 0.6535 0.043 Uiso 1 1 calc R
O2 O 1.1604(2) 0.41338(16) 0.60663(13) 0.0388(6) Uani 1 1 d .
C32 C 1.1109(3) 1.0894(2) 0.59995(19) 0.0319(7) Uani 1 1 d .
H32 H 1.1249 1.0692 0.5536 0.038 Uiso 1 1 calc R
C15 C 0.6372(3) 0.7168(3) 0.9565(2) 0.0418(9) Uani 1 1 d .
H15 H 0.5495 0.6780 0.9466 0.050 Uiso 1 1 calc R
C52 C 1.2244(4) 0.3643(3) 0.5589(2) 0.0397(8) Uani 1 1 d .
H52A H 1.1696 0.3608 0.5087 0.060 Uiso 1 1 calc R
H52B H 1.2320 0.2978 0.5708 0.060 Uiso 1 1 calc R
H52C H 1.3161 0.4001 0.5641 0.060 Uiso 1 1 calc R
C8 C 0.7714(5) 1.2820(3) 0.9365(2) 0.0600(13) Uani 1 1 d .
H8A H 0.8690 1.2957 0.9381 0.090 Uiso 1 1 calc R
H8B H 0.7544 1.3178 0.9797 0.090 Uiso 1 1 calc R
H8C H 0.7171 1.3031 0.8925 0.090 Uiso 1 1 calc R
C9 C 0.5784(4) 1.1466(4) 0.9268(2) 0.0566(12) Uani 1 1 d .
H9A H 0.5272 1.1628 0.8802 0.085 Uiso 1 1 calc R
H9B H 0.5523 1.1833 0.9667 0.085 Uiso 1 1 calc R
H9C H 0.5572 1.0761 0.9282 0.085 Uiso 1 1 calc R
C55 C 1.1894(8) 0.4389(6) 0.8263(5) 0.134(3) Uiso 1 1 d D
H55A H 1.1969 0.3807 0.8520 0.161 Uiso 1 1 calc R
H55B H 1.1439 0.4158 0.7743 0.161 Uiso 1 1 calc R
C57 C 0.9648(9) 0.4609(7) 0.8488(5) 0.159(3) Uiso 1 1 d D
H57A H 0.9651 0.3987 0.8700 0.191 Uiso 1 1 calc R
H57B H 0.9210 0.4438 0.7960 0.191 Uiso 1 1 calc R
C56 C 1.1036(10) 0.5024(8) 0.8571(6) 0.188(4) Uiso 1 1 d D
H56A H 1.1473 0.5215 0.9098 0.226 Uiso 1 1 calc R
H56B H 1.1041 0.5631 0.8341 0.226 Uiso 1 1 calc R
C53 C 1.4322(11) 0.4429(8) 0.8052(6) 0.191(4) Uiso 1 1 d D
H53A H 1.4562 0.3888 0.8326 0.287 Uiso 1 1 calc R
H53B H 1.5142 0.4913 0.8116 0.287 Uiso 1 1 calc R
H53C H 1.3954 0.4174 0.7534 0.287 Uiso 1 1 calc R
C54 C 1.3269(10) 0.4903(9) 0.8326(7) 0.216(5) Uiso 1 1 d D
H54A H 1.3677 0.5139 0.8850 0.259 Uiso 1 1 calc R
H54B H 1.3148 0.5494 0.8081 0.259 Uiso 1 1 calc R
C58 C 0.8751(9) 0.5211(7) 0.8814(5) 0.160(3) Uiso 1 1 d D
H58A H 0.9278 0.5560 0.9290 0.240 Uiso 1 1 calc R
H58B H 0.7961 0.4778 0.8873 0.240 Uiso 1 1 calc R
H58C H 0.8431 0.5686 0.8491 0.240 Uiso 1 1 calc R

loop_
_atom_site_aniso_label
_atom_site_aniso_U_11
_atom_site_aniso_U_22
_atom_site_aniso_U_33
_atom_site_aniso_U_23
_atom_site_aniso_U_13
_atom_site_aniso_U_12
Ge1 0.01302(15) 0.01930(16) 0.01865(16) 0.00230(11) 0.00502(11) 0.00296(11)
Si1 0.0125(3) 0.0141(4) 0.0134(4) 0.0020(3) 0.0036(3) 0.0007(3)
N1 0.0132(11) 0.0154(11) 0.0133(11) 0.0014(9) 0.0043(9) 0.0030(9)
O1 0.0172(10) 0.0265(11) 0.0224(10) -0.0011(8) 0.0077(8) 0.0043(8)
C30 0.0188(14) 0.0139(13) 0.0208(14) 0.0061(11) 0.0068(11) 0.0029(11)
C42 0.0189(14) 0.0159(13) 0.0202(14) 0.0004(11) 0.0063(11) 0.0006(11)
C5 0.0171(13) 0.0135(13) 0.0191(14) 0.0023(11) 0.0035(11) 0.0036(11)
C11 0.0204(14) 0.0163(13) 0.0185(14) 0.0041(11) 0.0062(11) 0.0058(11)
C23 0.0162(13) 0.0150(13) 0.0141(13) 0.0029(10) 0.0046(10) 0.0015(10)
C1 0.0103(12) 0.0151(13) 0.0128(13) 0.0002(10) 0.0027(10) 0.0011(10)
C38 0.0182(14) 0.0258(15) 0.0253(15) 0.0033(12) 0.0091(12) 0.0046(12)
C36 0.0138(13) 0.0230(14) 0.0149(13) 0.0037(11) 0.0026(10) -0.0006(11)
C39 0.0154(13) 0.0175(13) 0.0152(13) 0.0033(10) 0.0033(10) 0.0014(11)
C2 0.0107(12) 0.0164(13) 0.0155(13) 0.0032(10) 0.0019(10) 0.0006(10)
C4 0.0169(13) 0.0193(14) 0.0149(13) -0.0003(11) 0.0034(11) 0.0034(11)
C41 0.0211(14) 0.0267(15) 0.0199(14) 0.0075(12) 0.0070(12) 0.0038(12)
C6 0.0100(12) 0.0177(13) 0.0131(13) 0.0033(10) 0.0011(10) 0.0014(10)
C37 0.0180(14) 0.0294(16) 0.0258(16) 0.0019(13) 0.0097(12) -0.0035(12)
C40 0.0176(14) 0.0288(16) 0.0182(14) 0.0060(12) 0.0015(11) 0.0027(12)
C10 0.0175(13) 0.0147(13) 0.0141(13) 0.0027(10) 0.0029(10) 0.0028(11)
C43 0.0288(16) 0.0198(15) 0.0275(16) -0.0043(12) 0.0043(13) 0.0002(12)
C44 0.0284(16) 0.0182(14) 0.0294(16) 0.0018(12) 0.0052(13) 0.0057(12)
C17 0.0209(14) 0.0242(14) 0.0132(13) 0.0086(11) 0.0063(11) 0.0070(12)
C3 0.0169(13) 0.0221(14) 0.0110(13) 0.0034(11) 0.0041(10) 0.0039(11)
C18 0.0278(16) 0.0269(16) 0.0234(15) 0.0067(12) 0.0092(13) 0.0104(13)
C24 0.0197(14) 0.0169(13) 0.0116(13) 0.0024(10) 0.0030(11) 0.0027(11)
C45 0.0197(14) 0.0262(15) 0.0256(15) 0.0018(12) 0.0115(12) 0.0051(12)
C16 0.0264(16) 0.0371(18) 0.0285(17) 0.0136(14) 0.0055(13) -0.0014(14)
C31 0.0257(15) 0.0191(14) 0.0272(16) 0.0065(12) 0.0126(13) 0.0034(12)
C29 0.0219(15) 0.0184(14) 0.0278(16) 0.0063(12) 0.0089(12) 0.0029(12)
C25 0.0202(14) 0.0181(14) 0.0226(15) 0.0069(11) 0.0045(12) 0.0005(11)
C26 0.0186(14) 0.0266(16) 0.0288(16) 0.0070(13) 0.0019(12) 0.0063(12)
C47 0.0179(14) 0.0279(16) 0.0201(14) -0.0019(12) 0.0033(11) 0.0018(12)
C12 0.0285(16) 0.0286(16) 0.0209(15) 0.0054(12) 0.0070(13) 0.0007(13)
C46 0.0141(13) 0.0263(15) 0.0196(14) -0.0010(12) 0.0023(11) 0.0026(11)
C22 0.0204(14) 0.0277(15) 0.0192(14) 0.0054(12) 0.0039(12) 0.0020(12)
C13 0.047(2) 0.0368(18) 0.0186(16) 0.0118(13) 0.0094(14) 0.0089(16)
C28 0.0351(18) 0.0183(15) 0.0352(18) 0.0074(13) 0.0116(14) 0.0010(13)
C35 0.0214(15) 0.0308(16) 0.0274(16) 0.0059(13) 0.0053(13) 0.0012(13)
C48 0.0201(15) 0.0291(16) 0.0241(15) -0.0065(13) 0.0041(12) 0.0048(12)
C27 0.0326(17) 0.0196(15) 0.0339(17) 0.0064(13) 0.0050(14) 0.0087(13)
C49 0.0206(15) 0.0282(16) 0.0292(17) 0.0022(13) -0.0009(13) 0.0043(13)
C51 0.0227(15) 0.0332(17) 0.0224(15) 0.0009(13) 0.0079(12) 0.0059(13)
C50 0.0309(17) 0.0346(18) 0.0262(16) 0.0085(14) 0.0077(13) 0.0054(14)
C7 0.0348(17) 0.0260(16) 0.0181(15) 0.0012(12) 0.0075(13) 0.0126(13)
C19 0.0318(17) 0.049(2) 0.0290(17) 0.0120(15) 0.0146(14) 0.0249(16)
C14 0.043(2) 0.046(2) 0.0339(19) 0.0243(16) 0.0236(16) 0.0148(17)
C21 0.0198(15) 0.046(2) 0.0251(16) 0.0101(14) 0.0042(13) -0.0012(14)
C20 0.0180(15) 0.062(2) 0.0263(17) 0.0174(16) 0.0090(13) 0.0124(15)
C34 0.0190(16) 0.0357(18) 0.050(2) 0.0120(16) 0.0026(15) -0.0017(14)
C33 0.0249(17) 0.0303(17) 0.063(2) 0.0177(16) 0.0245(17) 0.0079(14)
O2 0.0477(15) 0.0298(12) 0.0405(14) 0.0065(10) 0.0097(11) 0.0148(11)
C32 0.0356(18) 0.0270(16) 0.044(2) 0.0089(14) 0.0271(16) 0.0083(14)
C15 0.0277(18) 0.055(2) 0.046(2) 0.0228(18) 0.0136(16) -0.0042(16)
C52 0.0334(19) 0.0364(19) 0.046(2) -0.0003(16) 0.0014(16) 0.0152(15)
C8 0.126(4) 0.0268(19) 0.039(2) 0.0000(16) 0.039(2) 0.024(2)
C9 0.035(2) 0.094(3) 0.042(2) -0.016(2) 0.0122(17) 0.028(2)

loop_
_atom_type_symbol
_atom_type_description
_atom_type_scat_dispersion_real
_atom_type_scat_dispersion_imag
_atom_type_scat_source
C C 0.0033 0.0016 'International Tables Vol C Tables 4.2.6.8 and 6.1.1.4'
H H 0.0000 0.0000 'International Tables Vol C Tables 4.2.6.8 and 6.1.1.4'
N N 0.0061 0.0033 'International Tables Vol C Tables 4.2.6.8 and 6.1.1.4'
O O 0.0106 0.0060 'International Tables Vol C Tables 4.2.6.8 and 6.1.1.4'
Si Si 0.0817 0.0704 'International Tables Vol C Tables 4.2.6.8 and 6.1.1.4'
Ge Ge 0.1547 1.8001 'International Tables Vol C Tables 4.2.6.8 and 6.1.1.4'

loop_
_geom_angle_atom_site_label_1
_geom_angle_atom_site_label_2
_geom_angle_atom_site_label_3
_geom_angle
O1 Ge1 N1 97.49(9)
N1 Si1 C42 107.33(11)
N1 Si1 C39 110.05(11)
C42 Si1 C39 110.25(12)
N1 Si1 C36 107.37(11)
C42 Si1 C36 113.50(12)
C39 Si1 C36 108.28(12)
C1 N1 Si1 116.28(16)
C1 N1 Ge1 110.36(15)
Si1 N1 Ge1 133.33(12)
C45 O1 Ge1 116.36(17)
C35 C30 C31 118.0(3)
C35 C30 C23 122.3(2)
C31 C30 C23 119.7(2)
C44 C42 C43 109.6(2)
C44 C42 Si1 114.01(19)
C43 C42 Si1 116.2(2)
C4 C5 C6 121.8(2)
C12 C11 C16 118.0(3)
C12 C11 C10 122.4(2)
C16 C11 C10 119.6(2)
C30 C23 C24 112.9(2)
C30 C23 C6 111.1(2)
C24 C23 C6 113.7(2)
C6 C1 C2 118.5(2)
C6 C1 N1 120.8(2)
C2 C1 N1 120.6(2)
C38 C36 C37 110.2(2)
C38 C36 Si1 114.04(18)
C37 C36 Si1 113.82(19)
C41 C39 C40 109.7(2)
C41 C39 Si1 112.02(19)
C40 C39 Si1 116.22(18)
C3 C2 C1 119.1(2)
C3 C2 C10 120.7(2)
C1 C2 C10 119.9(2)
C3 C4 C5 117.7(2)
C3 C4 C7 119.4(2)
C5 C4 C7 122.8(2)
C5 C6 C1 119.7(2)
C5 C6 C23 120.1(2)
C1 C6 C23 120.1(2)
C2 C10 C11 114.4(2)
C2 C10 C17 110.1(2)
C11 C10 C17 111.7(2)
C18 C17 C22 118.2(3)
C18 C17 C10 120.0(2)
C22 C17 C10 121.8(2)
C4 C3 C2 122.3(2)
C19 C18 C17 120.9(3)
C29 C24 C25 117.6(2)
C29 C24 C23 123.5(2)
C25 C24 C23 118.9(2)
O1 C45 C46 112.4(2)
C15 C16 C11 120.6(3)
C32 C31 C30 121.3(3)
C28 C29 C24 120.8(3)
C26 C25 C24 121.5(3)
C25 C26 C27 120.0(3)
C46 C47 C48 121.4(3)
C13 C12 C11 121.2(3)
C51 C46 C47 118.0(3)
C51 C46 C45 121.8(3)
C47 C46 C45 120.2(3)
C21 C22 C17 120.6(3)
C14 C13 C12 120.6(3)
C27 C28 C29 120.5(3)
C30 C35 C34 120.9(3)
C49 C48 C47 119.8(3)
C28 C27 C26 119.6(3)
C48 C49 O2 125.2(3)
C48 C49 C50 119.6(3)
O2 C49 C50 115.2(3)
C50 C51 C46 121.0(3)
C51 C50 C49 120.2(3)
C8 C7 C4 114.6(3)
C8 C7 C9 112.2(3)
C4 C7 C9 108.9(3)
C20 C19 C18 120.4(3)
C13 C14 C15 118.9(3)
C20 C21 C22 120.3(3)
C19 C20 C21 119.6(3)
C33 C34 C35 119.7(3)
C32 C33 C34 120.2(3)
C49 O2 C52 116.9(3)
C33 C32 C31 119.9(3)
C14 C15 C16 120.6(3)
C54 C55 C56 112.2(8)
C56 C57 C58 118.3(8)
C57 C56 C55 116.3(8)
C55 C54 C53 122.7(10)

loop_
_geom_bond_atom_site_label_1
_geom_bond_atom_site_label_2
_geom_bond_distance
Ge1 O1 1.8120(19)
Ge1 N1 1.877(2)
Si1 N1 1.788(2)
Si1 C42 1.891(3)
Si1 C39 1.901(3)
Si1 C36 1.901(3)
N1 C1 1.449(3)
O1 C45 1.418(3)
C30 C35 1.387(4)
C30 C31 1.392(4)
C30 C23 1.517(3)
C42 C44 1.526(4)
C42 C43 1.542(4)
C5 C4 1.386(4)
C5 C6 1.396(4)
C11 C12 1.380(4)
C11 C16 1.390(4)
C11 C10 1.527(4)
C23 C24 1.520(4)
C23 C6 1.528(3)
C1 C6 1.399(4)
C1 C2 1.414(4)
C38 C36 1.532(4)
C36 C37 1.535(4)
C39 C41 1.531(4)
C39 C40 1.535(4)
C2 C3 1.389(4)
C2 C10 1.524(4)
C4 C3 1.384(4)
C4 C7 1.514(4)
C10 C17 1.536(4)
C17 C18 1.386(4)
C17 C22 1.390(4)
C18 C19 1.385(4)
C24 C29 1.390(4)
C24 C25 1.396(4)
C45 C46 1.511(4)
C16 C15 1.382(4)
C31 C32 1.381(4)
C29 C28 1.384(4)
C25 C26 1.374(4)
C26 C27 1.382(4)
C47 C46 1.387(4)
C47 C48 1.389(4)
C12 C13 1.375(4)
C46 C51 1.382(4)
C22 C21 1.390(4)
C13 C14 1.375(5)
C28 C27 1.374(4)
C35 C34 1.391(4)
C48 C49 1.368(4)
C49 O2 1.376(4)
C49 C50 1.387(4)
C51 C50 1.382(4)
C7 C8 1.501(5)
C7 C9 1.518(5)
C19 C20 1.372(5)
C14 C15 1.376(5)
C21 C20 1.376(5)
C34 C33 1.381(5)
C33 C32 1.373(5)
O2 C52 1.407(4)
C55 C54 1.463(7)
C55 C56 1.485(7)
C57 C56 1.424(7)
C57 C58 1.504(7)
C53 C54 1.489(7)
